data_7104273
loop_
_publ_author_name
'Takemura, Yukie'
'Nakajima, Takayuki'
'Tanase, Tomoaki'
'Usuki, Miho'
'Takenaka, Hiroe'
'Goto, Eri'
'Mikuriya, Masahiro'

_publ_section_title
;
 Dynamic structural changes of pentacopper(II) chains supported by
 N6-donor ligands.
;
_journal_issue 13
_journal_name_full 'Chemical communications (Cambridge, England)'
_journal_page_first 1664
_journal_page_last 1666
_journal_paper_doi 10.1039/b817237d
_journal_volume 34
_journal_year 2009
_chemical_formula_moiety 'C75 H56 Cl6 Cu5 F12 N24 O P2 '
_chemical_formula_sum 'C75 H56 Cl6 Cu5 F12 N24 O P2'
_chemical_formula_weight 2129.80
_space_group_IT_number 2
_symmetry_cell_setting triclinic
_symmetry_Int_Tables_number 2
_symmetry_space_group_name_Hall '-P 1'
_symmetry_space_group_name_H-M 'P -1'
_cell_angle_alpha 89.268(14)
_cell_angle_beta 75.493(14)
_cell_angle_gamma 65.144(8)
_cell_formula_units_Z 2
_cell_length_a 15.941(4)
_cell_length_b 16.059(6)
_cell_length_c 18.121(5)
_cell_measurement_reflns_used 8359
_cell_measurement_temperature 153(2)
_cell_measurement_theta_max 27.5
_cell_measurement_theta_min 3.1
_cell_volume 4052(2)
_computing_cell_refinement CrystalClear
_computing_data_collection CrystalClear
_computing_data_reduction CrystalStructure
_computing_molecular_graphics ORTEP-II
_computing_publication_material 'CrystalStructure 3.8'
_computing_structure_refinement SHELXL
_computing_structure_solution SIR92
_diffrn_ambient_temperature 153(2)
_diffrn_detector_area_resol_mean 7.31
_diffrn_measured_fraction_theta_full 0.989
_diffrn_measured_fraction_theta_max 0.989
_diffrn_measurement_device_type 'Rigaku Mercury'
_diffrn_measurement_method \w
_diffrn_radiation_type 'Mo K\a'
_diffrn_radiation_wavelength 0.71070
_diffrn_reflns_av_R_equivalents 0.029
_diffrn_reflns_limit_h_max 20
_diffrn_reflns_limit_h_min 0
_diffrn_reflns_limit_k_max 20
_diffrn_reflns_limit_k_min -20
_diffrn_reflns_limit_l_max 23
_diffrn_reflns_limit_l_min -23
_diffrn_reflns_number 37947
_diffrn_reflns_theta_full 27.48
_diffrn_reflns_theta_max 27.48
_exptl_absorpt_coefficient_mu 1.619
_exptl_absorpt_correction_T_max 0.723
_exptl_absorpt_correction_T_min 0.621
_exptl_absorpt_correction_type multi-scan
_exptl_absorpt_process_details 'Jacobson, R. (1998) Private communication'
_exptl_crystal_colour brown
_exptl_crystal_density_diffrn 1.745
_exptl_crystal_density_method 'not measured'
_exptl_crystal_description prism
_exptl_crystal_F_000 2134.00
_exptl_crystal_size_max 0.40
_exptl_crystal_size_mid 0.25
_exptl_crystal_size_min 0.20
_refine_diff_density_max 1.59
_refine_diff_density_min -1.18
_refine_ls_extinction_coef 0.0017(9)
_refine_ls_extinction_method SHELXL
_refine_ls_goodness_of_fit_ref 0.957
_refine_ls_hydrogen_treatment refall
_refine_ls_number_parameters 1168
_refine_ls_number_reflns 18267
_refine_ls_R_factor_all 0.1039
_refine_ls_R_factor_gt 0.0984
_refine_ls_shift/su_max 0.0013
_refine_ls_structure_factor_coef Fsqd
_refine_ls_weighting_details 'w = 1/[\s^2^(Fo^2^)+(0.0606P)^2^+10.0195P] where P=(Fo^2^+2Fc^2^)/3'
_refine_ls_weighting_scheme calc
_refine_ls_wR_factor_gt 0.2214
_refine_ls_wR_factor_ref 0.2308
_reflns_number_gt 13656
_reflns_number_total 18267
_reflns_threshold_expression F^2^>2.0\s(F^2^)
_cod_data_source_file b817237d.txt
_cod_data_source_block '_complex4revised'
_cod_depositor_comments
;
 Marking attached hydrogen atoms.

 Antanas Vaitkus,
 2017-07-11
;
_cod_original_formula_sum 'C75 H56 Cl6 Cu5 F12 N24 O P2 '
_cod_database_code 7104273

loop_
_symmetry_equiv_pos_site_id
_symmetry_equiv_pos_as_xyz
1 +X,+Y,+Z
2 -X,-Y,-Z

loop_
_atom_site_label
_atom_site_type_symbol
_atom_site_fract_x
_atom_site_fract_y
_atom_site_fract_z
_atom_site_U_iso_or_equiv
_atom_site_adp_type
_atom_site_occupancy
_atom_site_symmetry_multiplicity
_atom_site_calc_flag
_atom_site_refinement_flags
_atom_site_disorder_assembly
_atom_site_disorder_group
_atom_site_attached_hydrogens
Cu(1) Cu 0.60209(8) 0.05579(7) 0.25416(6) 0.0250(2) Uani 1.00 1 d . . . 0
Cu(2) Cu 0.42361(7) 0.13309(6) 0.24650(6) 0.0235(2) Uani 1.00 1 d . . . 0
Cu(3) Cu 0.24689(7) 0.23484(7) 0.23067(5) 0.0232(2) Uani 1.00 1 d . . . 0
Cu(4) Cu 0.06291(7) 0.34832(7) 0.23289(6) 0.0244(2) Uani 1.00 1 d . . . 0
Cu(5) Cu -0.12417(8) 0.43575(7) 0.25426(6) 0.0264(2) Uani 1.00 1 d . . . 0
Cl(1) Cl 0.2756(4) 0.5316(3) 0.1243(2) 0.1029(16) Uani 1.00 1 d . . . 0
Cl(2) Cl 0.2917(4) 0.6990(3) 0.0779(2) 0.0984(15) Uani 1.00 1 d . . . 0
Cl(3) Cl 0.5878(3) 0.3826(4) 0.4567(4) 0.134(2) Uani 1 1 d . A . 0
Cl(4) Cl 0.7490(9) 0.3069(9) 0.5246(7) 0.100(5) Uani 0.427(17) 1 d P A 1 0
Cl(9) Cl 0.7600(5) 0.3649(6) 0.4993(4) 0.080(3) Uani 0.573(17) 1 d P A 2 0
Cl(5) Cl -0.8044(2) 0.9798(2) 0.37511(18) 0.0569(7) Uani 1 1 d . B . 0
Cl(6) Cl -0.9482(14) 0.9262(16) 0.4537(7) 0.132(9) Uani 0.425(19) 1 d P B 1 0
Cl(7) Cl -0.840(2) 0.823(2) 0.4232(12) 0.147(16) Uani 0.31(2) 1 d P B 2 0
Cl(8) Cl -0.7325(16) 0.7869(13) 0.3321(15) 0.119(9) Uani 0.261(14) 1 d P B 3 0
P(1) P 0.4762(2) 0.4058(2) 0.77023(19) 0.0482(7) Uani 1.00 1 d . . . 0
P(2) P 0.9814(2) -0.1584(2) 0.2507(2) 0.0687(10) Uani 1.00 1 d . . . 0
F(1) F 0.5068(5) 0.3523(5) 0.6861(4) 0.067(2) Uani 1.00 1 d . . . 0
F(2) F 0.5587(8) 0.3223(6) 0.7936(7) 0.117(4) Uani 1.00 1 d . . . 0
F(3) F 0.4130(7) 0.3499(7) 0.7995(4) 0.092(3) Uani 1.00 1 d . . . 0
F(4) F 0.3872(7) 0.4863(8) 0.7503(6) 0.127(4) Uani 1.00 1 d . . . 0
F(5) F 0.4395(9) 0.4587(6) 0.8520(5) 0.111(4) Uani 1.00 1 d . . . 0
F(6) F 0.5415(8) 0.4554(7) 0.7430(7) 0.123(4) Uani 1.00 1 d . . . 0
F(7) F 0.9160(10) -0.1961(13) 0.3065(8) 0.176(7) Uani 1.00 1 d . . . 0
F(8) F 1.0165(9) -0.2362(11) 0.1933(10) 0.200(9) Uani 1.00 1 d . . . 0
F(9) F 1.0661(8) -0.2205(9) 0.2891(8) 0.141(5) Uani 1.00 1 d . . . 0
F(10) F 0.8887(7) -0.0982(8) 0.2254(5) 0.111(3) Uani 1.00 1 d . . . 0
F(11) F 0.9444(9) -0.0902(10) 0.3273(10) 0.181(8) Uani 1.00 1 d . . . 0
F(12) F 1.0385(19) -0.1107(19) 0.2202(13) 0.287(14) Uani 1.00 1 d . . . 0
O(1) O 0.9007(11) 0.0284(13) 0.0398(7) 0.050(5) Uani 0.53(3) 1 d P C 1 2
O(2) O 0.9398(9) -0.0112(9) 0.0753(9) 0.033(5) Uani 0.47(3) 1 d P C 2 2
N(11) N 0.6490(5) 0.0695(4) 0.3513(3) 0.0246(13) Uani 1.00 1 d . . . 0
N(12) N 0.4914(5) 0.1204(4) 0.3658(3) 0.0251(14) Uani 1.00 1 d . . . 0
N(13) N 0.3399(4) 0.1628(4) 0.3565(3) 0.0208(12) Uani 1.00 1 d . . . 0
N(14) N 0.1870(4) 0.2205(4) 0.3392(3) 0.0213(12) Uani 1.00 1 d . . . 0
N(15) N 0.0354(4) 0.2789(4) 0.3189(3) 0.0233(13) Uani 1.00 1 d . . . 0
N(16) N -0.1194(4) 0.3230(4) 0.3054(4) 0.0245(13) Uani 1.00 1 d . . . 0
N(21) N 0.6024(5) -0.0625(4) 0.2840(4) 0.0254(14) Uani 1.00 1 d . . . 0
N(22) N 0.4611(5) -0.0079(4) 0.2490(4) 0.0245(13) Uani 1.00 1 d . . . 0
N(23) N 0.3250(4) 0.0645(4) 0.2158(3) 0.0204(12) Uani 1.00 1 d . . . 0
N(24) N 0.1875(4) 0.1565(4) 0.1864(3) 0.0218(13) Uani 1.00 1 d . . . 0
N(25) N 0.0473(5) 0.2622(4) 0.1644(4) 0.0254(14) Uani 1.00 1 d . . . 0
N(26) N -0.1024(5) 0.3659(4) 0.1555(4) 0.0277(14) Uani 1.00 1 d . . . 0
N(31) N 0.6348(4) 0.0055(4) 0.1442(3) 0.0244(13) Uani 1.00 1 d . . . 0
N(32) N 0.4869(4) 0.1133(4) 0.1336(3) 0.0219(13) Uani 1.00 1 d . . . 0
N(33) N 0.3421(4) 0.2264(4) 0.1267(3) 0.0208(12) Uani 1.00 1 d . . . 0
N(34) N 0.1953(4) 0.3392(4) 0.1313(3) 0.0217(13) Uani 1.00 1 d . . . 0
N(35) N 0.0437(4) 0.4443(4) 0.1542(4) 0.0248(13) Uani 1.00 1 d . . . 0
N(36) N -0.1173(4) 0.5374(4) 0.1941(3) 0.0251(14) Uani 1.00 1 d . . . 0
N(41) N 0.5969(4) 0.1765(4) 0.2191(4) 0.0247(13) Uani 1.00 1 d . . . 0
N(42) N 0.4295(4) 0.2536(4) 0.2452(3) 0.0233(13) Uani 1.00 1 d . . . 0
N(43) N 0.2642(4) 0.3416(4) 0.2715(3) 0.0214(13) Uani 1.00 1 d . . . 0
N(44) N 0.0980(4) 0.4224(4) 0.3004(3) 0.0242(13) Uani 1.00 1 d . . . 0
N(45) N -0.0650(5) 0.4865(4) 0.3341(4) 0.0276(14) Uani 1.00 1 d . . . 0
N(46) N -0.2217(5) 0.5262(4) 0.3550(3) 0.0255(14) Uani 1.00 1 d . . . 0
C(101) C 0.7271(6) 0.0519(6) 0.3748(5) 0.0297(18) Uani 1.00 1 d . . . 0
C(102) C 0.7232(7) 0.0763(7) 0.4498(5) 0.038(2) Uani 1.00 1 d . . . 0
C(103) C 0.6342(7) 0.1235(8) 0.4988(5) 0.043(2) Uani 1.00 1 d . . . 0
C(104) C 0.5523(6) 0.1416(6) 0.4758(5) 0.0316(18) Uani 1.00 1 d . . . 0
C(105) C 0.5607(6) 0.1111(5) 0.4016(4) 0.0243(15) Uani 1.00 1 d . . . 0
C(106) C 0.4006(6) 0.1358(5) 0.4024(4) 0.0243(15) Uani 1.00 1 d . . . 0
C(107) C 0.3678(6) 0.1210(6) 0.4796(5) 0.0300(17) Uani 1.00 1 d . . . 0
C(108) C 0.2729(6) 0.1403(6) 0.5084(4) 0.0283(17) Uani 1.00 1 d . . . 0
C(109) C 0.2086(5) 0.1756(5) 0.4636(4) 0.0218(15) Uani 1.00 1 d . . . 0
C(110) C 0.1094(6) 0.2017(6) 0.4921(5) 0.0303(18) Uani 1.00 1 d . . . 0
C(111) C 0.0526(5) 0.2339(5) 0.4440(4) 0.0272(16) Uani 1.00 1 d . . . 0
C(112) C 0.0921(5) 0.2426(5) 0.3662(4) 0.0233(15) Uani 1.00 1 d . . . 0
C(113) C 0.2455(5) 0.1860(5) 0.3864(4) 0.0207(14) Uani 1.00 1 d . . . 0
C(114) C -0.0434(5) 0.2598(5) 0.3257(4) 0.0245(16) Uani 1.00 1 d . . . 0
C(115) C -0.0415(6) 0.1742(5) 0.3443(5) 0.0295(17) Uani 1.00 1 d . . . 0
C(116) C -0.1167(6) 0.1561(6) 0.3434(5) 0.0346(19) Uani 1.00 1 d . . . 0
C(117) C -0.1974(6) 0.2232(6) 0.3253(5) 0.035(2) Uani 1.00 1 d . . . 0
C(118) C -0.1948(6) 0.3043(6) 0.3064(5) 0.0330(19) Uani 1.00 1 d . . . 0
C(201) C 0.6715(6) -0.1270(5) 0.3118(4) 0.0284(17) Uani 1.00 1 d . . . 0
C(202) C 0.6666(6) -0.2054(5) 0.3366(4) 0.0276(17) Uani 1.00 1 d . . . 0
C(203) C 0.5858(6) -0.2196(5) 0.3346(4) 0.0288(17) Uani 1.00 1 d . . . 0
C(204) C 0.5155(6) -0.1550(5) 0.3065(4) 0.0260(16) Uani 1.00 1 d . . . 0
C(205) C 0.5252(5) -0.0761(5) 0.2790(4) 0.0236(15) Uani 1.00 1 d . . . 0
C(206) C 0.3950(5) -0.0173(5) 0.2213(4) 0.0223(15) Uani 1.00 1 d . . . 0
C(207) C 0.3941(6) -0.1003(5) 0.1938(4) 0.0264(16) Uani 1.00 1 d . . . 0
C(208) C 0.3193(6) -0.0964(5) 0.1690(5) 0.0298(18) Uani 1.00 1 d . . . 0
C(209) C 0.2414(6) -0.0096(5) 0.1685(5) 0.0291(17) Uani 1.00 1 d . . . 0
C(210) C 0.1569(6) 0.0073(5) 0.1473(5) 0.0312(18) Uani 1.00 1 d . . . 0
C(211) C 0.0911(6) 0.0952(5) 0.1469(5) 0.0292(17) Uani 1.00 1 d . . . 0
C(212) C 0.1084(6) 0.1730(5) 0.1643(4) 0.0248(16) Uani 1.00 1 d . . . 0
C(213) C 0.2509(6) 0.0687(5) 0.1913(4) 0.0241(15) Uani 1.00 1 d . . . 0
C(214) C -0.0213(5) 0.2874(5) 0.1248(4) 0.0234(15) Uani 1.00 1 d . . . 0
C(215) C -0.0103(6) 0.2418(6) 0.0537(5) 0.0297(17) Uani 1.00 1 d . . . 0
C(216) C -0.0819(7) 0.2777(6) 0.0171(5) 0.0328(19) Uani 1.00 1 d . . . 0
C(217) C -0.1648(6) 0.3569(6) 0.0491(5) 0.0323(19) Uani 1.00 1 d . . . 0
C(218) C -0.1714(6) 0.3998(5) 0.1173(5) 0.0278(17) Uani 1.00 1 d . . . 0
C(301) C 0.7167(5) -0.0713(5) 0.1168(4) 0.0271(16) Uani 1.00 1 d . . . 0
C(302) C 0.7419(6) -0.1172(5) 0.0455(5) 0.0319(19) Uani 1.00 1 d . . . 0
C(303) C 0.6822(6) -0.0805(5) -0.0005(5) 0.0304(18) Uani 1.00 1 d . . . 0
C(304) C 0.5991(6) -0.0009(5) 0.0253(4) 0.0262(16) Uani 1.00 1 d . . . 0
C(305) C 0.5742(5) 0.0416(5) 0.0994(4) 0.0222(15) Uani 1.00 1 d . . . 0
C(306) C 0.4362(5) 0.1792(5) 0.0934(4) 0.0216(15) Uani 1.00 1 d . . . 0
C(307) C 0.4792(6) 0.2022(6) 0.0211(5) 0.0313(18) Uani 1.00 1 d . . . 0
C(308) C 0.4226(6) 0.2707(5) -0.0148(4) 0.0306(18) Uani 1.00 1 d . . . 0
C(309) C 0.3241(6) 0.3189(5) 0.0184(4) 0.0246(16) Uani 1.00 1 d . . . 0
C(310) C 0.2560(6) 0.3884(5) -0.0121(4) 0.0264(16) Uani 1.00 1 d . . . 0
C(311) C 0.1620(6) 0.4337(5) 0.0293(4) 0.0279(17) Uani 1.00 1 d . . . 0
C(312) C 0.1322(5) 0.4096(5) 0.1041(4) 0.0247(16) Uani 1.00 1 d . . . 0
C(313) C 0.2861(5) 0.2966(5) 0.0907(4) 0.0219(15) Uani 1.00 1 d . . . 0
C(314) C -0.0297(6) 0.5286(5) 0.1541(4) 0.0256(16) Uani 1.00 1 d . . . 0
C(315) C -0.0205(6) 0.6039(5) 0.1203(5) 0.0310(18) Uani 1.00 1 d . . . 0
C(316) C -0.1006(6) 0.6850(5) 0.1237(5) 0.0314(18) Uani 1.00 1 d . . . 0
C(317) C -0.1915(6) 0.6910(5) 0.1617(5) 0.0297(18) Uani 1.00 1 d . . . 0
C(318) C -0.1956(6) 0.6166(6) 0.1967(5) 0.0295(17) Uani 1.00 1 d . . . 0
C(401) C 0.6849(6) 0.1715(6) 0.1869(5) 0.0335(19) Uani 1.00 1 d . . . 0
C(402) C 0.7011(6) 0.2406(7) 0.1510(6) 0.043(2) Uani 1.00 1 d . . . 0
C(403) C 0.6222(7) 0.3174(6) 0.1427(6) 0.040(2) Uani 1.00 1 d . . . 0
C(404) C 0.5308(6) 0.3236(5) 0.1728(5) 0.0333(19) Uani 1.00 1 d . . . 0
C(405) C 0.5183(5) 0.2532(5) 0.2143(4) 0.0244(16) Uani 1.00 1 d . . . 0
C(406) C 0.3518(5) 0.3361(5) 0.2719(4) 0.0218(15) Uani 1.00 1 d . . . 0
C(407) C 0.3593(6) 0.4135(5) 0.3029(5) 0.0288(17) Uani 1.00 1 d . . . 0
C(408) C 0.2790(6) 0.4911(5) 0.3332(5) 0.0302(18) Uani 1.00 1 d . . . 0
C(409) C 0.1882(6) 0.4982(5) 0.3336(5) 0.0289(18) Uani 1.00 1 d . . . 0
C(410) C 0.1009(7) 0.5761(5) 0.3637(5) 0.036(2) Uani 1.00 1 d . . . 0
C(411) C 0.0169(6) 0.5767(6) 0.3674(6) 0.038(2) Uani 1.00 1 d . . . 0
C(412) C 0.0146(6) 0.4958(5) 0.3362(5) 0.0275(17) Uani 1.00 1 d . . . 0
C(413) C 0.1831(6) 0.4211(4) 0.3021(4) 0.0229(15) Uani 1.00 1 d . . . 0
C(414) C -0.1532(6) 0.5335(5) 0.3833(5) 0.0291(17) Uani 1.00 1 d . . . 0
C(415) C -0.1785(6) 0.5826(6) 0.4564(5) 0.037(2) Uani 1.00 1 d . . . 0
C(416) C -0.2735(7) 0.6202(6) 0.4973(5) 0.035(2) Uani 1.00 1 d . . . 0
C(417) C -0.3416(6) 0.6107(6) 0.4688(5) 0.037(2) Uani 1.00 1 d . . . 0
C(418) C -0.3125(6) 0.5621(6) 0.3975(5) 0.0328(19) Uani 1.00 1 d . . . 0
C(501) C 0.2707(11) 0.6368(10) 0.1558(8) 0.071(3) Uani 1.00 1 d . . . 0
C(502) C 0.6392(17) 0.385(2) 0.5321(12) 0.151(11) Uani 1.00 1 d . . . 2
C(503) C -0.8473(16) 0.9008(14) 0.3601(11) 0.099(6) Uani 1.00 1 d . . . 2
H(1) H 0.7882 0.0211 0.3385 0.037 Uiso 1.00 1 c R . . 0
H(2) H 0.7801 0.0596 0.4664 0.046 Uiso 1.00 1 c R . . 0
H(3) H 0.6279 0.1446 0.5503 0.051 Uiso 1.00 1 c R . . 0
H(4) H 0.4902 0.1759 0.5100 0.038 Uiso 1.00 1 c R . . 0
H(5) H 0.4114 0.0976 0.5104 0.037 Uiso 1.00 1 c R . . 0
H(6) H 0.2508 0.1297 0.5601 0.034 Uiso 1.00 1 c R . . 0
H(7) H 0.0828 0.1971 0.5447 0.037 Uiso 1.00 1 c R . . 0
H(8) H -0.0143 0.2504 0.4619 0.034 Uiso 1.00 1 c R . . 0
H(9) H 0.0128 0.1288 0.3582 0.037 Uiso 1.00 1 c R . . 0
H(10) H -0.1157 0.0982 0.3570 0.043 Uiso 1.00 1 c R . . 0
H(11) H -0.2509 0.2110 0.3253 0.043 Uiso 1.00 1 c R . . 0
H(12) H -0.2489 0.3506 0.2929 0.040 Uiso 1.00 1 c R . . 0
H(13) H 0.7263 -0.1171 0.3139 0.037 Uiso 1.00 1 c R . . 0
H(14) H 0.7164 -0.2492 0.3558 0.034 Uiso 1.00 1 c R . . 0
H(15) H 0.5802 -0.2739 0.3523 0.035 Uiso 1.00 1 c R . . 0
H(16) H 0.4596 -0.1630 0.3053 0.032 Uiso 1.00 1 c R . . 0
H(17) H 0.4461 -0.1589 0.1933 0.032 Uiso 1.00 1 c R . . 0
H(18) H 0.3183 -0.1511 0.1515 0.036 Uiso 1.00 1 c R . . 0
H(19) H 0.1457 -0.0426 0.1319 0.039 Uiso 1.00 1 c R . . 0
H(20) H 0.0327 0.1059 0.1352 0.036 Uiso 1.00 1 c R . . 0
H(21) H 0.0463 0.1871 0.0320 0.036 Uiso 1.00 1 c R . . 0
H(22) H -0.0748 0.2479 -0.0309 0.040 Uiso 1.00 1 c R . . 0
H(23) H -0.2157 0.3808 0.0255 0.039 Uiso 1.00 1 c R . . 0
H(24) H -0.2271 0.4555 0.1387 0.034 Uiso 1.00 1 c R . . 0
H(25) H 0.7590 -0.0948 0.1489 0.033 Uiso 1.00 1 c R . . 0
H(26) H 0.7993 -0.1727 0.0283 0.038 Uiso 1.00 1 c R . . 0
H(27) H 0.6982 -0.1098 -0.0510 0.038 Uiso 1.00 1 c R . . 0
H(28) H 0.5573 0.0250 -0.0072 0.033 Uiso 1.00 1 c R . . 0
H(29) H 0.5460 0.1687 -0.0018 0.039 Uiso 1.00 1 c R . . 0
H(30) H 0.4513 0.2857 -0.0635 0.038 Uiso 1.00 1 c R . . 0
H(31) H 0.2764 0.4032 -0.0629 0.031 Uiso 1.00 1 c R . . 0
H(32) H 0.1158 0.4812 0.0084 0.035 Uiso 1.00 1 c R . . 0
H(33) H 0.0418 0.5987 0.0944 0.039 Uiso 1.00 1 c R . . 0
H(34) H -0.0948 0.7371 0.1011 0.038 Uiso 1.00 1 c R . . 0
H(35) H -0.2488 0.7449 0.1631 0.036 Uiso 1.00 1 c R . . 0
H(36) H -0.2572 0.6204 0.2242 0.038 Uiso 1.00 1 c R . . 0
H(37) H 0.7393 0.1170 0.1901 0.042 Uiso 1.00 1 c R . . 0
H(38) H 0.7648 0.2359 0.1309 0.051 Uiso 1.00 1 c R . . 0
H(39) H 0.6310 0.3658 0.1163 0.048 Uiso 1.00 1 c R . . 0
H(40) H 0.4765 0.3751 0.1642 0.040 Uiso 1.00 1 c R . . 0
H(41) H 0.4212 0.4097 0.3025 0.036 Uiso 1.00 1 c R . . 0
H(42) H 0.2837 0.5426 0.3547 0.036 Uiso 1.00 1 c R . . 0
H(43) H 0.1022 0.6305 0.3826 0.045 Uiso 1.00 1 c R . . 0
H(44) H -0.0413 0.6300 0.3902 0.047 Uiso 1.00 1 c R . . 0
H(45) H -0.1298 0.5890 0.4759 0.045 Uiso 1.00 1 c R . . 0
H(46) H -0.2929 0.6532 0.5468 0.044 Uiso 1.00 1 c R . . 0
H(47) H -0.4076 0.6376 0.4979 0.045 Uiso 1.00 1 c R . . 0
H(48) H -0.3590 0.5536 0.3769 0.042 Uiso 1.00 1 c R . . 0
H(49) H 0.3195 0.6248 0.1842 0.085 Uiso 1.00 1 c R . . 0
H(50) H 0.2067 0.6742 0.1912 0.085 Uiso 1.00 1 c R . . 0

loop_
_atom_site_aniso_label
_atom_site_aniso_U_11
_atom_site_aniso_U_22
_atom_site_aniso_U_33
_atom_site_aniso_U_12
_atom_site_aniso_U_13
_atom_site_aniso_U_23
Cu(1) 0.0358(5) 0.0217(4) 0.0200(5) -0.0136(4) -0.0094(4) 0.0047(3)
Cu(2) 0.0273(5) 0.0174(4) 0.0218(5) -0.0093(3) -0.0007(3) 0.0016(3)
Cu(3) 0.0315(5) 0.0254(4) 0.0164(4) -0.0174(4) -0.0037(3) 0.0008(3)
Cu(4) 0.0325(5) 0.0239(4) 0.0249(5) -0.0173(4) -0.0125(4) 0.0092(3)
Cu(5) 0.0332(5) 0.0200(4) 0.0259(5) -0.0118(4) -0.0073(4) 0.0054(3)
Cl(1) 0.181(5) 0.093(3) 0.091(3) -0.091(3) -0.076(3) 0.027(2)
Cl(2) 0.162(4) 0.098(3) 0.086(2) -0.088(3) -0.062(3) 0.018(2)
Cl(3) 0.058(2) 0.109(3) 0.208(6) -0.039(2) 0.017(3) -0.041(4)
Cl(4) 0.123(9) 0.077(8) 0.085(7) -0.035(6) -0.020(6) -0.011(6)
Cl(5) 0.0721(19) 0.0555(16) 0.0516(16) -0.0308(15) -0.0257(14) 0.0118(13)
Cl(6) 0.159(16) 0.23(2) 0.085(8) -0.158(18) -0.032(8) 0.059(10)
Cl(7) 0.26(3) 0.20(2) 0.118(16) -0.20(3) -0.10(2) 0.096(18)
Cl(8) 0.113(16) 0.071(11) 0.18(2) -0.046(10) -0.034(14) 0.033(12)
Cl(9) 0.096(5) 0.073(5) 0.056(3) -0.034(3) -0.003(3) -0.008(3)
P(1) 0.0582(17) 0.0408(14) 0.0591(18) -0.0273(13) -0.0281(14) 0.0068(12)
P(2) 0.0424(17) 0.0520(18) 0.106(3) -0.0154(14) -0.0174(18) -0.0235(19)
F(1) 0.061(4) 0.078(5) 0.065(4) -0.041(4) -0.001(3) 0.003(3)
F(2) 0.146(9) 0.054(5) 0.170(11) -0.026(5) -0.106(9) 0.038(6)
F(3) 0.116(7) 0.133(8) 0.059(5) -0.095(7) -0.000(4) -0.001(5)
F(4) 0.090(7) 0.124(8) 0.103(8) 0.025(6) -0.044(6) -0.004(6)
F(5) 0.213(12) 0.068(5) 0.073(5) -0.064(7) -0.067(7) -0.002(4)
F(6) 0.125(8) 0.098(7) 0.192(12) -0.096(7) -0.033(8) 0.028(7)
F(7) 0.114(10) 0.251(19) 0.139(12) -0.067(11) -0.015(8) 0.104(12)
F(8) 0.101(9) 0.194(14) 0.259(18) -0.010(9) -0.061(10) -0.159(14)
F(9) 0.092(7) 0.130(9) 0.154(11) 0.010(7) -0.054(7) -0.052(8)
F(10) 0.093(7) 0.157(10) 0.072(6) -0.039(7) -0.034(5) 0.036(6)
F(11) 0.098(9) 0.149(12) 0.237(18) 0.027(8) -0.083(10) -0.092(12)
F(12) 0.42(3) 0.44(3) 0.26(2) -0.41(3) -0.13(2) 0.16(2)
O(1) 0.036(8) 0.090(12) 0.009(6) -0.019(8) 0.007(5) -0.012(6)
O(2) 0.025(7) 0.026(7) 0.045(10) -0.012(5) -0.001(6) -0.012(6)
N(11) 0.034(3) 0.027(3) 0.021(3) -0.019(3) -0.011(2) 0.006(2)
N(12) 0.027(3) 0.033(3) 0.019(3) -0.017(3) -0.007(2) 0.004(2)
N(13) 0.027(3) 0.022(3) 0.013(2) -0.012(2) -0.005(2) 0.000(2)
N(14) 0.028(3) 0.022(3) 0.019(3) -0.013(2) -0.010(2) 0.005(2)
N(15) 0.024(3) 0.024(3) 0.029(3) -0.017(2) -0.008(2) 0.008(2)
N(16) 0.028(3) 0.021(3) 0.027(3) -0.014(2) -0.005(2) 0.006(2)
N(21) 0.029(3) 0.020(3) 0.029(3) -0.009(2) -0.012(2) 0.008(2)
N(22) 0.030(3) 0.017(3) 0.027(3) -0.010(2) -0.009(2) 0.007(2)
N(23) 0.028(3) 0.018(2) 0.015(3) -0.010(2) -0.005(2) 0.005(2)
N(24) 0.029(3) 0.015(2) 0.023(3) -0.010(2) -0.008(2) 0.001(2)
N(25) 0.028(3) 0.024(3) 0.025(3) -0.011(2) -0.008(2) 0.008(2)
N(26) 0.028(3) 0.026(3) 0.034(3) -0.014(2) -0.012(3) 0.010(2)
N(31) 0.024(3) 0.023(3) 0.023(3) -0.009(2) -0.004(2) 0.003(2)
N(32) 0.027(3) 0.018(2) 0.020(3) -0.010(2) -0.006(2) 0.002(2)
N(33) 0.027(3) 0.017(2) 0.017(3) -0.008(2) -0.006(2) 0.003(2)
N(34) 0.025(3) 0.018(2) 0.019(3) -0.009(2) -0.003(2) 0.002(2)
N(35) 0.027(3) 0.022(3) 0.026(3) -0.010(2) -0.009(2) 0.009(2)
N(36) 0.026(3) 0.028(3) 0.018(3) -0.010(2) -0.004(2) 0.005(2)
N(41) 0.027(3) 0.024(3) 0.030(3) -0.016(2) -0.010(2) 0.008(2)
N(42) 0.028(3) 0.019(3) 0.020(3) -0.009(2) -0.003(2) -0.002(2)
N(43) 0.029(3) 0.009(2) 0.024(3) -0.009(2) -0.002(2) 0.002(2)
N(44) 0.023(3) 0.020(3) 0.024(3) -0.007(2) -0.003(2) -0.001(2)
N(45) 0.030(3) 0.021(3) 0.028(3) -0.009(2) -0.006(2) -0.001(2)
N(46) 0.030(3) 0.023(3) 0.022(3) -0.009(2) -0.009(2) 0.004(2)
C(101) 0.029(4) 0.033(4) 0.037(4) -0.019(3) -0.013(3) 0.005(3)
C(102) 0.036(4) 0.058(6) 0.034(5) -0.028(4) -0.018(4) 0.018(4)
C(103) 0.046(5) 0.074(7) 0.025(4) -0.039(5) -0.015(4) 0.006(4)
C(104) 0.034(4) 0.042(4) 0.023(4) -0.021(4) -0.006(3) 0.001(3)
C(105) 0.031(4) 0.025(3) 0.022(3) -0.015(3) -0.012(3) 0.006(3)
C(106) 0.030(4) 0.021(3) 0.022(3) -0.010(3) -0.010(3) 0.003(2)
C(107) 0.032(4) 0.036(4) 0.027(4) -0.017(3) -0.012(3) 0.009(3)
C(108) 0.034(4) 0.037(4) 0.018(3) -0.019(3) -0.008(3) 0.011(3)
C(109) 0.030(4) 0.023(3) 0.017(3) -0.015(3) -0.008(3) 0.005(2)
C(110) 0.027(4) 0.035(4) 0.028(4) -0.015(3) -0.003(3) 0.007(3)
C(111) 0.024(3) 0.030(4) 0.026(4) -0.011(3) -0.004(3) 0.002(3)
C(112) 0.026(3) 0.021(3) 0.026(4) -0.013(3) -0.007(3) 0.005(2)
C(113) 0.030(4) 0.019(3) 0.020(3) -0.015(3) -0.013(3) 0.007(2)
C(114) 0.027(4) 0.030(4) 0.019(3) -0.015(3) -0.005(3) 0.003(3)
C(115) 0.036(4) 0.026(4) 0.031(4) -0.016(3) -0.012(3) 0.009(3)
C(116) 0.033(4) 0.028(4) 0.048(5) -0.018(3) -0.012(4) 0.011(3)
C(117) 0.035(4) 0.046(5) 0.035(5) -0.026(4) -0.013(3) 0.014(4)
C(118) 0.025(4) 0.038(4) 0.039(5) -0.014(3) -0.011(3) 0.008(3)
C(201) 0.033(4) 0.019(3) 0.027(4) -0.005(3) -0.009(3) 0.001(3)
C(202) 0.033(4) 0.020(3) 0.026(4) -0.004(3) -0.013(3) 0.004(3)
C(203) 0.048(5) 0.018(3) 0.020(3) -0.012(3) -0.013(3) 0.004(2)
C(204) 0.035(4) 0.019(3) 0.027(4) -0.014(3) -0.008(3) 0.005(3)
C(205) 0.031(4) 0.019(3) 0.020(3) -0.011(3) -0.007(3) 0.007(2)
C(206) 0.029(4) 0.021(3) 0.011(3) -0.006(3) -0.004(2) 0.002(2)
C(207) 0.034(4) 0.018(3) 0.028(4) -0.011(3) -0.011(3) 0.006(3)
C(208) 0.038(4) 0.015(3) 0.041(5) -0.011(3) -0.019(3) 0.003(3)
C(209) 0.036(4) 0.017(3) 0.036(4) -0.010(3) -0.014(3) 0.002(3)
C(210) 0.043(5) 0.025(4) 0.036(4) -0.022(3) -0.016(3) 0.002(3)
C(211) 0.035(4) 0.023(3) 0.035(4) -0.015(3) -0.015(3) 0.007(3)
C(212) 0.031(4) 0.023(3) 0.026(4) -0.015(3) -0.009(3) 0.010(3)
C(213) 0.030(4) 0.019(3) 0.024(4) -0.011(3) -0.008(3) 0.004(2)
C(214) 0.025(3) 0.030(4) 0.020(3) -0.016(3) -0.008(3) 0.008(3)
C(215) 0.033(4) 0.033(4) 0.027(4) -0.016(3) -0.010(3) 0.004(3)
C(216) 0.044(5) 0.040(4) 0.023(4) -0.026(4) -0.011(3) 0.006(3)
C(217) 0.029(4) 0.039(4) 0.035(4) -0.018(3) -0.014(3) 0.016(3)
C(218) 0.032(4) 0.027(4) 0.030(4) -0.014(3) -0.015(3) 0.012(3)
C(301) 0.023(3) 0.028(4) 0.026(4) -0.005(3) -0.009(3) 0.006(3)
C(302) 0.027(4) 0.021(3) 0.033(4) -0.001(3) -0.000(3) 0.003(3)
C(303) 0.033(4) 0.026(4) 0.026(4) -0.009(3) -0.002(3) -0.004(3)
C(304) 0.030(4) 0.024(3) 0.023(4) -0.011(3) -0.006(3) 0.002(3)
C(305) 0.026(3) 0.023(3) 0.020(3) -0.013(3) -0.004(3) 0.005(2)
C(306) 0.025(3) 0.022(3) 0.016(3) -0.010(3) -0.001(2) 0.002(2)
C(307) 0.028(4) 0.029(4) 0.028(4) -0.008(3) -0.001(3) 0.009(3)
C(308) 0.039(4) 0.028(4) 0.019(3) -0.011(3) -0.002(3) 0.007(3)
C(309) 0.033(4) 0.023(3) 0.017(3) -0.013(3) -0.003(3) 0.004(2)
C(310) 0.035(4) 0.022(3) 0.016(3) -0.009(3) -0.004(3) 0.003(2)
C(311) 0.030(4) 0.023(3) 0.027(4) -0.009(3) -0.007(3) 0.005(3)
C(312) 0.027(3) 0.018(3) 0.028(4) -0.007(3) -0.011(3) 0.008(3)
C(313) 0.028(4) 0.016(3) 0.018(3) -0.006(3) -0.007(3) 0.003(2)
C(314) 0.028(4) 0.019(3) 0.030(4) -0.012(3) -0.008(3) 0.004(3)
C(315) 0.031(4) 0.019(3) 0.036(4) -0.007(3) -0.005(3) 0.004(3)
C(316) 0.039(4) 0.017(3) 0.034(4) -0.009(3) -0.008(3) 0.009(3)
C(317) 0.031(4) 0.017(3) 0.031(4) -0.002(3) -0.007(3) 0.007(3)
C(318) 0.029(4) 0.029(4) 0.029(4) -0.009(3) -0.011(3) 0.008(3)
C(401) 0.029(4) 0.037(4) 0.041(5) -0.018(3) -0.013(3) 0.010(3)
C(402) 0.029(4) 0.037(5) 0.062(6) -0.019(4) -0.002(4) 0.007(4)
C(403) 0.044(5) 0.035(4) 0.046(5) -0.028(4) -0.004(4) 0.008(4)
C(404) 0.031(4) 0.017(3) 0.047(5) -0.009(3) -0.007(3) 0.012(3)
C(405) 0.029(4) 0.021(3) 0.024(4) -0.012(3) -0.004(3) 0.001(2)
C(406) 0.028(3) 0.018(3) 0.022(3) -0.013(3) -0.004(3) 0.007(2)
C(407) 0.032(4) 0.021(3) 0.035(4) -0.014(3) -0.006(3) -0.001(3)
C(408) 0.032(4) 0.023(3) 0.037(4) -0.015(3) -0.005(3) -0.005(3)
C(409) 0.033(4) 0.018(3) 0.035(4) -0.014(3) -0.004(3) -0.005(3)
C(410) 0.041(5) 0.020(3) 0.043(5) -0.011(3) -0.004(4) -0.005(3)
C(411) 0.029(4) 0.022(4) 0.056(6) -0.005(3) -0.008(4) -0.002(3)
C(412) 0.026(4) 0.021(3) 0.030(4) -0.008(3) -0.005(3) 0.002(3)
C(413) 0.033(4) 0.013(3) 0.020(3) -0.008(3) -0.005(3) -0.001(2)
C(414) 0.029(4) 0.029(4) 0.032(4) -0.012(3) -0.011(3) 0.008(3)
C(415) 0.033(4) 0.034(4) 0.040(5) -0.011(3) -0.010(4) -0.003(3)
C(416) 0.039(5) 0.025(4) 0.026(4) -0.006(3) 0.002(3) 0.001(3)
C(417) 0.033(4) 0.030(4) 0.036(5) -0.006(3) -0.001(3) 0.011(3)
C(418) 0.032(4) 0.032(4) 0.035(4) -0.015(3) -0.009(3) 0.015(3)
C(501) 0.079(9) 0.084(10) 0.059(8) -0.041(8) -0.026(7) -0.009(7)
C(502) 0.104(16) 0.25(3) 0.074(13) -0.06(2) -0.018(12) 0.025(17)
C(503) 0.148(17) 0.122(15) 0.091(12) -0.102(14) -0.058(12) 0.042(11)

loop_
_atom_type_symbol
_atom_type_description
_atom_type_scat_dispersion_real
_atom_type_scat_dispersion_imag
_atom_type_scat_source
C C 0.003 0.002
;
International Tables for Crystallography
(1992, Vol. C, Tables 4.2.6.8 and 6.1.1.4)
;
H H 0.000 0.000
;
International Tables for Crystallography
(1992, Vol. C, Table 6.1.1.4)
;
Cu Cu 0.320 1.265
;
International Tables for Crystallography
(1992, Vol. C, Tables 4.2.6.8 and 6.1.1.4)
;
F F 0.017 0.010
;
International Tables for Crystallography
(1992, Vol. C, Tables 4.2.6.8 and 6.1.1.4)
;
N N 0.006 0.003
;
International Tables for Crystallography
(1992, Vol. C, Tables 4.2.6.8 and 6.1.1.4)
;
P P 0.102 0.094
;
International Tables for Crystallography
(1992, Vol. C, Tables 4.2.6.8 and 6.1.1.4)
;
O O 0.011 0.006
;
International Tables for Crystallography
(1992, Vol. C, Tables 4.2.6.8 and 6.1.1.4)
;
Cl Cl 0.148 0.159
;
International Tables for Crystallography
(1992, Vol. C, Tables 4.2.6.8 and 6.1.1.4)
;

loop_
_geom_angle_atom_site_label_1
_geom_angle_atom_site_label_2
_geom_angle_atom_site_label_3
_geom_angle
_geom_angle_publ_flag
_geom_angle_site_symmetry_1
_geom_angle_site_symmetry_2
_geom_angle_site_symmetry_3
Cu(2) Cu(1) N(11) 125.34(16) yes . . .
Cu(2) Cu(1) N(12) 64.6(2) yes . . .
Cu(2) Cu(1) N(21) 96.1(2) yes . . .
Cu(2) Cu(1) N(31) 85.7(2) yes . . .
Cu(2) Cu(1) N(41) 81.1(2) yes . . .
N(11) Cu(1) N(12) 61.6(2) yes . . .
N(11) Cu(1) N(21) 90.0(3) yes . . .
N(11) Cu(1) N(31) 149.0(2) yes . . .
N(11) Cu(1) N(41) 93.6(3) yes . . .
N(12) Cu(1) N(21) 86.8(2) yes . . .
N(12) Cu(1) N(31) 149.0(3) yes . . .
N(12) Cu(1) N(41) 94.1(2) yes . . .
N(21) Cu(1) N(31) 87.8(3) yes . . .
N(21) Cu(1) N(41) 176.3(3) yes . . .
N(31) Cu(1) N(41) 89.6(3) yes . . .
Cu(1) Cu(2) Cu(3) 170.87(6) yes . . .
Cu(1) Cu(2) N(13) 106.3(2) yes . . .
Cu(1) Cu(2) N(22) 73.6(2) yes . . .
Cu(1) Cu(2) N(32) 82.5(2) yes . . .
Cu(1) Cu(2) N(42) 88.7(2) yes . . .
Cu(3) Cu(2) N(13) 77.17(19) yes . . .
Cu(3) Cu(2) N(22) 115.0(2) yes . . .
Cu(3) Cu(2) N(32) 94.0(2) yes . . .
Cu(3) Cu(2) N(42) 82.6(2) yes . . .
N(13) Cu(2) N(22) 92.3(2) yes . . .
N(13) Cu(2) N(32) 171.1(2) yes . . .
N(13) Cu(2) N(42) 93.0(2) yes . . .
N(22) Cu(2) N(32) 90.6(2) yes . . .
N(22) Cu(2) N(42) 162.3(3) yes . . .
N(32) Cu(2) N(42) 86.6(2) yes . . .
Cu(2) Cu(3) Cu(4) 172.67(5) yes . . .
Cu(2) Cu(3) N(14) 90.93(19) yes . . .
Cu(2) Cu(3) N(24) 113.77(15) yes . . .
Cu(2) Cu(3) N(33) 73.53(19) yes . . .
Cu(2) Cu(3) N(43) 84.05(18) yes . . .
Cu(4) Cu(3) N(14) 83.68(19) yes . . .
Cu(4) Cu(3) N(24) 71.45(15) yes . . .
Cu(4) Cu(3) N(33) 111.86(18) yes . . .
Cu(4) Cu(3) N(43) 90.85(18) yes . . .
N(14) Cu(3) N(24) 91.2(3) yes . . .
N(14) Cu(3) N(33) 164.4(2) yes . . .
N(14) Cu(3) N(43) 88.8(3) yes . . .
N(24) Cu(3) N(33) 94.3(2) yes . . .
N(24) Cu(3) N(43) 162.2(2) yes . . .
N(33) Cu(3) N(43) 90.3(2) yes . . .
Cu(3) Cu(4) Cu(5) 168.32(6) yes . . .
Cu(3) Cu(4) N(15) 81.88(19) yes . . .
Cu(3) Cu(4) N(25) 95.85(18) yes . . .
Cu(3) Cu(4) N(35) 116.79(19) yes . . .
Cu(3) Cu(4) N(44) 76.15(16) yes . . .
Cu(5) Cu(4) N(15) 86.7(2) yes . . .
Cu(5) Cu(4) N(25) 81.48(19) yes . . .
Cu(5) Cu(4) N(35) 74.7(2) yes . . .
Cu(5) Cu(4) N(44) 106.42(16) yes . . .
N(15) Cu(4) N(25) 88.3(3) yes . . .
N(15) Cu(4) N(35) 161.3(2) yes . . .
N(15) Cu(4) N(44) 90.8(3) yes . . .
N(25) Cu(4) N(35) 91.1(3) yes . . .
N(25) Cu(4) N(44) 172.0(2) yes . . .
N(35) Cu(4) N(44) 92.3(3) yes . . .
Cu(4) Cu(5) N(16) 81.6(2) yes . . .
Cu(4) Cu(5) N(26) 86.1(2) yes . . .
Cu(4) Cu(5) N(36) 94.1(2) yes . . .
Cu(4) Cu(5) N(45) 64.54(15) yes . . .
Cu(4) Cu(5) N(46) 124.1(2) yes . . .
N(16) Cu(5) N(26) 87.5(3) yes . . .
N(16) Cu(5) N(36) 173.6(2) yes . . .
N(16) Cu(5) N(45) 96.9(3) yes . . .
N(16) Cu(5) N(46) 92.4(2) yes . . .
N(26) Cu(5) N(36) 87.4(3) yes . . .
N(26) Cu(5) N(45) 149.1(2) yes . . .
N(26) Cu(5) N(46) 149.5(3) yes . . .
N(36) Cu(5) N(45) 85.6(3) yes . . .
N(36) Cu(5) N(46) 94.0(2) yes . . .
N(45) Cu(5) N(46) 61.2(2) yes . . .
F(1) P(1) F(2) 90.7(5) yes . . .
F(1) P(1) F(3) 87.5(5) yes . . .
F(1) P(1) F(4) 90.0(5) yes . . .
F(1) P(1) F(5) 176.1(7) yes . . .
F(1) P(1) F(6) 92.4(6) yes . . .
F(2) P(1) F(3) 84.8(6) yes . . .
F(2) P(1) F(4) 175.2(7) yes . . .
F(2) P(1) F(5) 91.9(6) yes . . .
F(2) P(1) F(6) 92.2(6) yes . . .
F(3) P(1) F(4) 90.4(6) yes . . .
F(3) P(1) F(5) 89.8(6) yes . . .
F(3) P(1) F(6) 177.0(5) yes . . .
F(4) P(1) F(5) 87.3(6) yes . . .
F(4) P(1) F(6) 92.5(7) yes . . .
F(5) P(1) F(6) 90.5(7) yes . . .
F(7) P(2) F(8) 91.7(10) yes . . .
F(7) P(2) F(9) 86.9(8) yes . . .
F(7) P(2) F(10) 85.2(7) yes . . .
F(7) P(2) F(11) 78.1(9) yes . . .
F(7) P(2) F(12) 163.4(13) yes . . .
F(8) P(2) F(9) 88.0(8) yes . . .
F(8) P(2) F(10) 96.0(8) yes . . .
F(8) P(2) F(11) 166.9(10) yes . . .
F(8) P(2) F(12) 103.6(12) yes . . .
F(9) P(2) F(10) 171.3(6) yes . . .
F(9) P(2) F(11) 83.3(7) yes . . .
F(9) P(2) F(12) 87.1(12) yes . . .
F(10) P(2) F(11) 91.4(7) yes . . .
F(10) P(2) F(12) 99.5(12) yes . . .
F(11) P(2) F(12) 85.8(12) yes . . .
Cu(1) N(11) C(101) 143.2(5) yes . . .
Cu(1) N(11) C(105) 96.9(6) yes . . .
C(101) N(11) C(105) 119.9(7) yes . . .
Cu(1) N(12) C(105) 91.4(4) yes . . .
Cu(1) N(12) C(106) 140.5(7) yes . . .
C(105) N(12) C(106) 124.6(7) yes . . .
Cu(2) N(13) C(106) 106.7(4) yes . . .
Cu(2) N(13) C(113) 131.9(6) yes . . .
C(106) N(13) C(113) 120.1(6) yes . . .
Cu(3) N(14) C(112) 122.7(5) yes . . .
Cu(3) N(14) C(113) 118.0(5) yes . . .
C(112) N(14) C(113) 119.3(6) yes . . .
Cu(4) N(15) C(112) 124.5(6) yes . . .
Cu(4) N(15) C(114) 116.4(5) yes . . .
C(112) N(15) C(114) 118.9(7) yes . . .
Cu(5) N(16) C(114) 125.8(7) yes . . .
Cu(5) N(16) C(118) 113.8(5) yes . . .
C(114) N(16) C(118) 119.4(8) yes . . .
Cu(1) N(21) C(201) 123.9(7) yes . . .
Cu(1) N(21) C(205) 116.1(5) yes . . .
C(201) N(21) C(205) 119.9(8) yes . . .
Cu(2) N(22) C(205) 133.0(7) yes . . .
Cu(2) N(22) C(206) 102.0(4) yes . . .
C(205) N(22) C(206) 124.4(8) yes . . .
C(206) N(23) C(213) 120.5(8) yes . . .
Cu(3) N(24) C(212) 137.4(5) yes . . .
Cu(3) N(24) C(213) 101.1(6) yes . . .
C(212) N(24) C(213) 121.3(8) yes . . .
Cu(4) N(25) C(212) 112.7(6) yes . . .
Cu(4) N(25) C(214) 125.3(5) yes . . .
C(212) N(25) C(214) 122.0(8) yes . . .
Cu(5) N(26) C(214) 122.7(6) yes . . .
Cu(5) N(26) C(218) 117.9(4) yes . . .
C(214) N(26) C(218) 119.4(7) yes . . .
Cu(1) N(31) C(301) 118.1(6) yes . . .
Cu(1) N(31) C(305) 122.6(4) yes . . .
C(301) N(31) C(305) 119.2(7) yes . . .
Cu(2) N(32) C(305) 123.7(5) yes . . .
Cu(2) N(32) C(306) 113.8(4) yes . . .
C(305) N(32) C(306) 122.5(6) yes . . .
Cu(3) N(33) C(306) 137.3(5) yes . . .
Cu(3) N(33) C(313) 102.9(4) yes . . .
C(306) N(33) C(313) 119.6(6) yes . . .
C(312) N(34) C(313) 120.0(6) yes . . .
Cu(4) N(35) C(312) 101.2(4) yes . . .
Cu(4) N(35) C(314) 132.5(5) yes . . .
C(312) N(35) C(314) 125.6(7) yes . . .
Cu(5) N(36) C(314) 117.9(5) yes . . .
Cu(5) N(36) C(318) 122.1(6) yes . . .
C(314) N(36) C(318) 119.8(7) yes . . .
Cu(1) N(41) C(401) 112.2(5) yes . . .
Cu(1) N(41) C(405) 127.8(6) yes . . .
C(401) N(41) C(405) 119.2(8) yes . . .
Cu(2) N(42) C(405) 117.3(4) yes . . .
Cu(2) N(42) C(406) 124.1(6) yes . . .
C(405) N(42) C(406) 118.7(7) yes . . .
Cu(3) N(43) C(406) 122.8(4) yes . . .
Cu(3) N(43) C(413) 117.5(6) yes . . .
C(406) N(43) C(413) 119.7(7) yes . . .
Cu(4) N(44) C(412) 106.2(6) yes . . .
Cu(4) N(44) C(413) 132.4(4) yes . . .
C(412) N(44) C(413) 119.8(8) yes . . .
Cu(5) N(45) C(412) 140.9(5) yes . . .
Cu(5) N(45) C(414) 92.3(6) yes . . .
C(412) N(45) C(414) 125.0(8) yes . . .
Cu(5) N(46) C(414) 96.1(4) yes . . .
Cu(5) N(46) C(418) 143.6(7) yes . . .
C(414) N(46) C(418) 119.5(7) yes . . .
N(11) C(101) C(102) 123.1(7) yes . . .
C(101) C(102) C(103) 116.8(10) yes . . .
C(102) C(103) C(104) 121.0(10) yes . . .
C(103) C(104) C(105) 119.6(7) yes . . .
N(11) C(105) N(12) 110.1(7) yes . . .
N(11) C(105) C(104) 119.4(9) yes . . .
N(12) C(105) C(104) 130.4(7) yes . . .
N(12) C(106) N(13) 113.5(7) yes . . .
N(12) C(106) C(107) 125.9(8) yes . . .
N(13) C(106) C(107) 120.5(8) yes . . .
C(106) C(107) C(108) 118.7(8) yes . . .
C(107) C(108) C(109) 121.1(7) yes . . .
C(108) C(109) C(110) 123.0(7) yes . . .
C(108) C(109) C(113) 117.9(7) yes . . .
C(110) C(109) C(113) 119.1(8) yes . . .
C(109) C(110) C(111) 118.8(7) yes . . .
C(110) C(111) C(112) 120.8(8) yes . . .
N(14) C(112) N(15) 118.2(7) yes . . .
N(14) C(112) C(111) 120.6(8) yes . . .
N(15) C(112) C(111) 121.1(7) yes . . .
N(13) C(113) N(14) 117.3(6) yes . . .
N(13) C(113) C(109) 121.3(7) yes . . .
N(14) C(113) C(109) 121.3(7) yes . . .
N(15) C(114) N(16) 117.6(8) yes . . .
N(15) C(114) C(115) 122.2(7) yes . . .
N(16) C(114) C(115) 119.7(9) yes . . .
C(114) C(115) C(116) 120.0(8) yes . . .
C(115) C(116) C(117) 120.2(9) yes . . .
C(116) C(117) C(118) 117.4(11) yes . . .
N(16) C(118) C(117) 123.3(8) yes . . .
N(21) C(201) C(202) 122.6(10) yes . . .
C(201) C(202) C(203) 118.6(8) yes . . .
C(202) C(203) C(204) 119.2(8) yes . . .
C(203) C(204) C(205) 120.1(9) yes . . .
N(21) C(205) N(22) 115.0(8) yes . . .
N(21) C(205) C(204) 119.4(7) yes . . .
N(22) C(205) C(204) 125.5(9) yes . . .
N(22) C(206) N(23) 112.1(7) yes . . .
N(22) C(206) C(207) 128.8(6) yes . . .
N(23) C(206) C(207) 119.0(8) yes . . .
C(206) C(207) C(208) 120.4(6) yes . . .
C(207) C(208) C(209) 120.3(9) yes . . .
C(208) C(209) C(210) 128.1(9) yes . . .
C(208) C(209) C(213) 115.7(9) yes . . .
C(210) C(209) C(213) 116.2(7) yes . . .
C(209) C(210) C(211) 120.7(10) yes . . .
C(210) C(211) C(212) 120.8(10) yes . . .
N(24) C(212) N(25) 117.4(9) yes . . .
N(24) C(212) C(211) 118.0(6) yes . . .
N(25) C(212) C(211) 124.5(9) yes . . .
N(23) C(213) N(24) 113.6(8) yes . . .
N(23) C(213) C(209) 123.7(6) yes . . .
N(24) C(213) C(209) 122.6(9) yes . . .
N(25) C(214) N(26) 115.3(7) yes . . .
N(25) C(214) C(215) 125.1(6) yes . . .
N(26) C(214) C(215) 119.5(8) yes . . .
C(214) C(215) C(216) 119.4(6) yes . . .
C(215) C(216) C(217) 120.7(9) yes . . .
C(216) C(217) C(218) 117.8(9) yes . . .
N(26) C(218) C(217) 123.1(6) yes . . .
N(31) C(301) C(302) 123.3(8) yes . . .
C(301) C(302) C(303) 117.9(6) yes . . .
C(302) C(303) C(304) 120.1(8) yes . . .
C(303) C(304) C(305) 120.2(8) yes . . .
N(31) C(305) N(32) 116.4(6) yes . . .
N(31) C(305) C(304) 119.3(6) yes . . .
N(32) C(305) C(304) 124.0(8) yes . . .
N(32) C(306) N(33) 116.0(6) yes . . .
N(32) C(306) C(307) 123.7(6) yes . . .
N(33) C(306) C(307) 120.2(6) yes . . .
C(306) C(307) C(308) 119.7(7) yes . . .
C(307) C(308) C(309) 120.7(7) yes . . .
C(308) C(309) C(310) 127.6(7) yes . . .
C(308) C(309) C(313) 117.5(7) yes . . .
C(310) C(309) C(313) 114.9(6) yes . . .
C(309) C(310) C(311) 121.0(7) yes . . .
C(310) C(311) C(312) 119.4(7) yes . . .
N(34) C(312) N(35) 111.0(7) yes . . .
N(34) C(312) C(311) 119.7(6) yes . . .
N(35) C(312) C(311) 129.2(7) yes . . .
N(33) C(313) N(34) 113.0(6) yes . . .
N(33) C(313) C(309) 122.3(6) yes . . .
N(34) C(313) C(309) 124.7(7) yes . . .
N(35) C(314) N(36) 114.3(7) yes . . .
N(35) C(314) C(315) 126.1(8) yes . . .
N(36) C(314) C(315) 119.5(6) yes . . .
C(314) C(315) C(316) 120.4(8) yes . . .
C(315) C(316) C(317) 119.2(8) yes . . .
C(316) C(317) C(318) 117.7(7) yes . . .
N(36) C(318) C(317) 123.2(8) yes . . .
N(41) C(401) C(402) 124.0(7) yes . . .
C(401) C(402) C(403) 117.5(10) yes . . .
C(402) C(403) C(404) 120.0(10) yes . . .
C(403) C(404) C(405) 119.8(7) yes . . .
N(41) C(405) N(42) 117.2(7) yes . . .
N(41) C(405) C(404) 119.3(8) yes . . .
N(42) C(405) C(404) 123.3(7) yes . . .
N(42) C(406) N(43) 117.4(8) yes . . .
N(42) C(406) C(407) 122.4(8) yes . . .
N(43) C(406) C(407) 120.2(6) yes . . .
C(406) C(407) C(408) 119.5(9) yes . . .
C(407) C(408) C(409) 121.2(9) yes . . .
C(408) C(409) C(410) 125.1(9) yes . . .
C(408) C(409) C(413) 117.9(6) yes . . .
C(410) C(409) C(413) 116.9(9) yes . . .
C(409) C(410) C(411) 122.5(10) yes . . .
C(410) C(411) C(412) 118.8(7) yes . . .
N(44) C(412) N(45) 114.1(8) yes . . .
N(44) C(412) C(411) 119.9(9) yes . . .
N(45) C(412) C(411) 125.9(6) yes . . .
N(43) C(413) N(44) 117.1(8) yes . . .
N(43) C(413) C(409) 121.4(8) yes . . .
N(44) C(413) C(409) 121.5(6) yes . . .
N(45) C(414) N(46) 110.3(8) yes . . .
N(45) C(414) C(415) 129.0(10) yes . . .
N(46) C(414) C(415) 120.7(7) yes . . .
C(414) C(415) C(416) 117.5(10) yes . . .
C(415) C(416) C(417) 121.2(9) yes . . .
C(416) C(417) C(418) 118.5(8) yes . . .
N(46) C(418) C(417) 122.5(10) yes . . .
Cl(1) C(501) Cl(2) 111.1(8) yes . . .
Cl(3) C(502) Cl(4) 117.5(15) yes . . .
Cl(3) C(502) Cl(9) 112.8(11) yes . . .
Cl(5) C(503) Cl(6) 101.3(13) yes . . .
Cl(5) C(503) Cl(7) 116(2) yes . . .
Cl(5) C(503) Cl(8) 102.7(15) yes . . .
N(11) C(101) H(1) 118.0 no . . .
C(102) C(101) H(1) 118.9 no . . .
C(101) C(102) H(2) 121.8 no . . .
C(103) C(102) H(2) 121.4 no . . .
C(102) C(103) H(3) 119.8 no . . .
C(104) C(103) H(3) 119.2 no . . .
C(103) C(104) H(4) 120.6 no . . .
C(105) C(104) H(4) 119.9 no . . .
C(106) C(107) H(5) 120.3 no . . .
C(108) C(107) H(5) 120.9 no . . .
C(107) C(108) H(6) 118.9 no . . .
C(109) C(108) H(6) 120.0 no . . .
C(109) C(110) H(7) 120.3 no . . .
C(111) C(110) H(7) 120.9 no . . .
C(110) C(111) H(8) 120.0 no . . .
C(112) C(111) H(8) 119.2 no . . .
C(114) C(115) H(9) 120.0 no . . .
C(116) C(115) H(9) 120.1 no . . .
C(115) C(116) H(10) 119.7 no . . .
C(117) C(116) H(10) 120.0 no . . .
C(116) C(117) H(11) 120.4 no . . .
C(118) C(117) H(11) 122.2 no . . .
N(16) C(118) H(12) 118.3 no . . .
C(117) C(118) H(12) 118.5 no . . .
N(21) C(201) H(13) 119.0 no . . .
C(202) C(201) H(13) 118.4 no . . .
C(201) C(202) H(14) 120.4 no . . .
C(203) C(202) H(14) 120.9 no . . .
C(202) C(203) H(15) 120.3 no . . .
C(204) C(203) H(15) 120.5 no . . .
C(203) C(204) H(16) 120.5 no . . .
C(205) C(204) H(16) 119.4 no . . .
C(206) C(207) H(17) 120.1 no . . .
C(208) C(207) H(17) 119.4 no . . .
C(207) C(208) H(18) 120.4 no . . .
C(209) C(208) H(18) 119.3 no . . .
C(209) C(210) H(19) 120.4 no . . .
C(211) C(210) H(19) 118.9 no . . .
C(210) C(211) H(20) 120.0 no . . .
C(212) C(211) H(20) 119.2 no . . .
C(214) C(215) H(21) 119.9 no . . .
C(216) C(215) H(21) 120.7 no . . .
C(215) C(216) H(22) 119.9 no . . .
C(217) C(216) H(22) 119.4 no . . .
C(216) C(217) H(23) 121.4 no . . .
C(218) C(217) H(23) 120.7 no . . .
N(26) C(218) H(24) 118.6 no . . .
C(217) C(218) H(24) 118.4 no . . .
N(31) C(301) H(25) 117.8 no . . .
C(302) C(301) H(25) 118.9 no . . .
C(301) C(302) H(26) 121.4 no . . .
C(303) C(302) H(26) 120.7 no . . .
C(302) C(303) H(27) 120.2 no . . .
C(304) C(303) H(27) 119.7 no . . .
C(303) C(304) H(28) 120.0 no . . .
C(305) C(304) H(28) 119.8 no . . .
C(306) C(307) H(29) 119.4 no . . .
C(308) C(307) H(29) 120.9 no . . .
C(307) C(308) H(30) 119.7 no . . .
C(309) C(308) H(30) 119.6 no . . .
C(309) C(310) H(31) 118.9 no . . .
C(311) C(310) H(31) 120.0 no . . .
C(310) C(311) H(32) 120.9 no . . .
C(312) C(311) H(32) 119.7 no . . .
C(314) C(315) H(33) 119.5 no . . .
C(316) C(315) H(33) 120.2 no . . .
C(315) C(316) H(34) 120.8 no . . .
C(317) C(316) H(34) 120.0 no . . .
C(316) C(317) H(35) 121.6 no . . .
C(318) C(317) H(35) 120.7 no . . .
N(36) C(318) H(36) 118.1 no . . .
C(317) C(318) H(36) 118.6 no . . .
N(41) C(401) H(37) 118.3 no . . .
C(402) C(401) H(37) 117.7 no . . .
C(401) C(402) H(38) 121.7 no . . .
C(403) C(402) H(38) 120.7 no . . .
C(402) C(403) H(39) 119.8 no . . .
C(404) C(403) H(39) 120.3 no . . .
C(403) C(404) H(40) 119.8 no . . .
C(405) C(404) H(40) 120.4 no . . .
C(406) C(407) H(41) 120.0 no . . .
C(408) C(407) H(41) 120.4 no . . .
C(407) C(408) H(42) 119.7 no . . .
C(409) C(408) H(42) 119.1 no . . .
C(409) C(410) H(43) 118.9 no . . .
C(411) C(410) H(43) 118.6 no . . .
C(410) C(411) H(44) 120.4 no . . .
C(412) C(411) H(44) 120.7 no . . .
C(414) C(415) H(45) 120.5 no . . .
C(416) C(415) H(45) 122.0 no . . .
C(415) C(416) H(46) 119.7 no . . .
C(417) C(416) H(46) 119.0 no . . .
C(416) C(417) H(47) 120.2 no . . .
C(418) C(417) H(47) 121.3 no . . .
N(46) C(418) H(48) 117.7 no . . .
C(417) C(418) H(48) 119.8 no . . .
Cl(1) C(501) H(49) 109.4 no . . .
Cl(1) C(501) H(50) 109.4 no . . .
Cl(2) C(501) H(49) 109.4 no . . .
Cl(2) C(501) H(50) 109.4 no . . .
H(49) C(501) H(50) 108.0 no . . .

loop_
_geom_bond_atom_site_label_1
_geom_bond_atom_site_label_2
_geom_bond_distance
_geom_bond_publ_flag
_geom_bond_site_symmetry_1
_geom_bond_site_symmetry_2
Cu(1) Cu(2) 2.6229(16) yes . .
Cu(1) N(11) 2.124(8) yes . .
Cu(1) N(12) 2.238(5) yes . .
Cu(1) N(21) 1.967(7) yes . .
Cu(1) N(31) 2.015(7) yes . .
Cu(1) N(41) 2.006(7) yes . .
Cu(2) Cu(3) 2.6854(14) yes . .
Cu(2) N(13) 2.034(5) yes . .
Cu(2) N(22) 2.088(7) yes . .
Cu(2) N(32) 2.004(6) yes . .
Cu(2) N(42) 1.976(7) yes . .
Cu(3) Cu(4) 2.7155(13) yes . .
Cu(3) N(14) 2.015(6) yes . .
Cu(3) N(24) 2.129(8) yes . .
Cu(3) N(33) 2.067(6) yes . .
Cu(3) N(43) 2.024(7) yes . .
Cu(4) Cu(5) 2.6325(14) yes . .
Cu(4) N(15) 1.972(7) yes . .
Cu(4) N(25) 2.001(8) yes . .
Cu(4) N(35) 2.067(7) yes . .
Cu(4) N(44) 2.041(8) yes . .
Cu(5) N(16) 2.005(7) yes . .
Cu(5) N(26) 2.000(8) yes . .
Cu(5) N(36) 1.978(7) yes . .
Cu(5) N(45) 2.236(9) yes . .
Cu(5) N(46) 2.146(5) yes . .
Cl(1) C(501) 1.753(19) yes . .
Cl(2) C(501) 1.763(16) yes . .
Cl(3) C(502) 1.77(3) yes . .
Cl(4) C(502) 1.64(2) yes . .
Cl(5) C(503) 1.73(2) yes . .
Cl(6) C(503) 1.93(2) yes . .
Cl(7) C(503) 1.67(3) yes . .
Cl(8) C(503) 1.92(2) yes . .
Cl(9) C(502) 1.75(2) yes . .
P(1) F(1) 1.615(8) yes . .
P(1) F(2) 1.577(11) yes . .
P(1) F(3) 1.607(14) yes . .
P(1) F(4) 1.586(11) yes . .
P(1) F(5) 1.562(10) yes . .
P(1) F(6) 1.547(15) yes . .
P(2) F(7) 1.570(19) yes . .
P(2) F(8) 1.453(18) yes . .
P(2) F(9) 1.620(14) yes . .
P(2) F(10) 1.567(11) yes . .
P(2) F(11) 1.600(18) yes . .
P(2) F(12) 1.43(3) yes . .
N(11) C(101) 1.334(13) yes . .
N(11) C(105) 1.356(9) yes . .
N(12) C(105) 1.372(13) yes . .
N(12) C(106) 1.349(11) yes . .
N(13) C(106) 1.362(12) yes . .
N(13) C(113) 1.351(10) yes . .
N(14) C(112) 1.356(11) yes . .
N(14) C(113) 1.363(11) yes . .
N(15) C(112) 1.350(11) yes . .
N(15) C(114) 1.390(13) yes . .
N(16) C(114) 1.347(10) yes . .
N(16) C(118) 1.350(14) yes . .
N(21) C(201) 1.359(11) yes . .
N(21) C(205) 1.360(13) yes . .
N(22) C(205) 1.364(10) yes . .
N(22) C(206) 1.336(13) yes . .
N(23) C(206) 1.342(9) yes . .
N(23) C(213) 1.338(13) yes . .
N(24) C(212) 1.337(13) yes . .
N(24) C(213) 1.364(9) yes . .
N(25) C(212) 1.352(9) yes . .
N(25) C(214) 1.373(12) yes . .
N(26) C(214) 1.363(8) yes . .
N(26) C(218) 1.361(12) yes . .
N(31) C(301) 1.345(8) yes . .
N(31) C(305) 1.356(11) yes . .
N(32) C(305) 1.373(8) yes . .
N(32) C(306) 1.365(10) yes . .
N(33) C(306) 1.338(9) yes . .
N(33) C(313) 1.387(9) yes . .
N(34) C(312) 1.344(10) yes . .
N(34) C(313) 1.324(9) yes . .
N(35) C(312) 1.355(9) yes . .
N(35) C(314) 1.367(9) yes . .
N(36) C(314) 1.351(11) yes . .
N(36) C(318) 1.346(9) yes . .
N(41) C(401) 1.346(12) yes . .
N(41) C(405) 1.361(9) yes . .
N(42) C(405) 1.383(12) yes . .
N(42) C(406) 1.364(8) yes . .
N(43) C(406) 1.362(12) yes . .
N(43) C(413) 1.371(7) yes . .
N(44) C(412) 1.359(8) yes . .
N(44) C(413) 1.356(13) yes . .
N(45) C(412) 1.349(14) yes . .
N(45) C(414) 1.356(9) yes . .
N(46) C(414) 1.363(14) yes . .
N(46) C(418) 1.332(10) yes . .
C(101) C(102) 1.398(14) yes . .
C(102) C(103) 1.363(12) yes . .
C(103) C(104) 1.384(16) yes . .
C(104) C(105) 1.392(13) yes . .
C(106) C(107) 1.420(12) yes . .
C(107) C(108) 1.368(13) yes . .
C(108) C(109) 1.396(13) yes . .
C(109) C(110) 1.408(12) yes . .
C(109) C(113) 1.414(10) yes . .
C(110) C(111) 1.356(13) yes . .
C(111) C(112) 1.424(11) yes . .
C(114) C(115) 1.402(13) yes . .
C(115) C(116) 1.350(16) yes . .
C(116) C(117) 1.401(13) yes . .
C(117) C(118) 1.357(16) yes . .
C(201) C(202) 1.359(13) yes . .
C(202) C(203) 1.409(16) yes . .
C(203) C(204) 1.374(12) yes . .
C(204) C(205) 1.409(13) yes . .
C(206) C(207) 1.436(13) yes . .
C(207) C(208) 1.353(16) yes . .
C(208) C(209) 1.426(10) yes . .
C(209) C(210) 1.409(16) yes . .
C(209) C(213) 1.408(14) yes . .
C(210) C(211) 1.360(10) yes . .
C(211) C(212) 1.444(15) yes . .
C(214) C(215) 1.425(13) yes . .
C(215) C(216) 1.376(14) yes . .
C(216) C(217) 1.386(10) yes . .
C(217) C(218) 1.381(14) yes . .
C(301) C(302) 1.375(12) yes . .
C(302) C(303) 1.364(14) yes . .
C(303) C(304) 1.374(9) yes . .
C(304) C(305) 1.398(11) yes . .
C(306) C(307) 1.439(12) yes . .
C(307) C(308) 1.375(12) yes . .
C(308) C(309) 1.395(11) yes . .
C(309) C(310) 1.413(11) yes . .
C(309) C(313) 1.408(11) yes . .
C(310) C(311) 1.368(10) yes . .
C(311) C(312) 1.426(12) yes . .
C(314) C(315) 1.394(13) yes . .
C(315) C(316) 1.376(10) yes . .
C(316) C(317) 1.403(14) yes . .
C(317) C(318) 1.363(13) yes . .
C(401) C(402) 1.363(16) yes . .
C(402) C(403) 1.383(13) yes . .
C(403) C(404) 1.383(15) yes . .
C(404) C(405) 1.404(13) yes . .
C(406) C(407) 1.434(14) yes . .
C(407) C(408) 1.348(9) yes . .
C(408) C(409) 1.402(15) yes . .
C(409) C(410) 1.404(10) yes . .
C(409) C(413) 1.411(13) yes . .
C(410) C(411) 1.321(16) yes . .
C(411) C(412) 1.441(15) yes . .
C(414) C(415) 1.425(13) yes . .
C(415) C(416) 1.373(12) yes . .
C(416) C(417) 1.376(17) yes . .
C(417) C(418) 1.383(13) yes . .
C(101) H(1) 0.953 no . .
C(102) H(2) 0.956 no . .
C(103) H(3) 0.963 no . .
C(104) H(4) 0.954 no . .
C(107) H(5) 0.951 no . .
C(108) H(6) 0.955 no . .
C(110) H(7) 0.956 no . .
C(111) H(8) 0.951 no . .
C(115) H(9) 0.959 no . .
C(116) H(10) 0.953 no . .
C(117) H(11) 0.953 no . .
C(118) H(12) 0.958 no . .
C(201) H(13) 0.961 no . .
C(202) H(14) 0.954 no . .
C(203) H(15) 0.955 no . .
C(204) H(16) 0.957 no . .
C(207) H(17) 0.957 no . .
C(208) H(18) 0.946 no . .
C(210) H(19) 0.951 no . .
C(211) H(20) 0.950 no . .
C(215) H(21) 0.951 no . .
C(216) H(22) 0.957 no . .
C(217) H(23) 0.948 no . .
C(218) H(24) 0.953 no . .
C(301) H(25) 0.956 no . .
C(302) H(26) 0.952 no . .
C(303) H(27) 0.958 no . .
C(304) H(28) 0.961 no . .
C(307) H(29) 0.947 no . .
C(308) H(30) 0.964 no . .
C(310) H(31) 0.958 no . .
C(311) H(32) 0.964 no . .
C(315) H(33) 0.955 no . .
C(316) H(34) 0.956 no . .
C(317) H(35) 0.953 no . .
C(318) H(36) 0.961 no . .
C(401) H(37) 0.953 no . .
C(402) H(38) 0.960 no . .
C(403) H(39) 0.949 no . .
C(404) H(40) 0.960 no . .
C(407) H(41) 0.962 no . .
C(408) H(42) 0.957 no . .
C(410) H(43) 0.952 no . .
C(411) H(44) 0.955 no . .
C(415) H(45) 0.972 no . .
C(416) H(46) 0.958 no . .
C(417) H(47) 0.958 no . .
C(418) H(48) 0.966 no . .
C(501) H(49) 0.990 no . .
C(501) H(50) 0.990 no . .
